data_4003010
loop_
_publ_author_name
'Qazvini, Omid T.'
'Babarao, Ravichandar'
'Telfer, Shane G.'

_publ_section_title
;
 Multipurpose Metal--Organic Framework for the Adsorption of Acetylene:
 Ethylene Purification and Carbon Dioxide Removal
;
_journal_issue 13
_journal_name_full 'Chemistry of Materials'
_journal_page_first 4919
_journal_paper_doi 10.1021/acs.chemmater.9b01691
_journal_volume 31
_journal_year 2019
_chemical_formula_moiety 'C32 H26 Co5 N4 O20, 6(H2 O)'
_chemical_formula_sum 'C32 H38 Co5 N4 O26'
_chemical_formula_weight 1189.31
_chemical_name_systematic MUF-17
_space_group_crystal_system monoclinic
_space_group_IT_number 15
_space_group_name_Hall '-C 2yc'
_space_group_name_H-M_alt 'C 1 2/c 1'
_symmetry_space_group_name_Hall '-C 2yc'
_symmetry_space_group_name_H-M 'C 1 2/c 1'
_atom_sites_solution_hydrogens mixed
_atom_sites_solution_primary iterative
_audit_creation_date 2019-04-03
_audit_creation_method
;
Olex2 1.2
(compiled 2018.05.29 svn.r3508 for OlexSys, GUI svn.r5506)
;
_audit_update_record
;
????
;
_cell_angle_alpha 90
_cell_angle_beta 94.224(11)
_cell_angle_gamma 90
_cell_formula_units_Z 8
_cell_length_a 35.4961(19)
_cell_length_b 11.1880(5)
_cell_length_c 21.9119(16)
_cell_measurement_reflns_used 5036
_cell_measurement_temperature 292.15
_cell_measurement_theta_max 69.1
_cell_measurement_theta_min 2.0
_cell_volume 8678.2(9)
_computing_molecular_graphics 'Olex2 (Dolomanov et al., 2009)'
_computing_publication_material 'Olex2 (Dolomanov et al., 2009)'
_computing_structure_refinement 'ShelXL (Sheldrick, 2015)'
_computing_structure_solution 'olex2.solve (Bourhis et al., 2015)'
_diffrn_ambient_temperature 292.15
_diffrn_detector 'Image Plate'
_diffrn_detector_type 'Rigaku IP'
_diffrn_measured_fraction_theta_full 0.992
_diffrn_measured_fraction_theta_max 0.992
_diffrn_measurement_device 'four-circle diffractometer'
_diffrn_measurement_device_type 'Rigaku R-AXIS Spider'
_diffrn_measurement_method '\w scans'
_diffrn_radiation_monochromator graphite
_diffrn_radiation_probe x-ray
_diffrn_radiation_type CuK\a
_diffrn_radiation_wavelength 1.54178
_diffrn_reflns_av_R_equivalents 0.2678
_diffrn_reflns_av_unetI/netI 0.1334
_diffrn_reflns_Laue_measured_fraction_full 0.992
_diffrn_reflns_Laue_measured_fraction_max 0.992
_diffrn_reflns_limit_h_max 25
_diffrn_reflns_limit_h_min -25
_diffrn_reflns_limit_k_max 7
_diffrn_reflns_limit_k_min -7
_diffrn_reflns_limit_l_max 15
_diffrn_reflns_limit_l_min -15
_diffrn_reflns_number 17789
_diffrn_reflns_point_group_measured_fraction_full 0.992
_diffrn_reflns_point_group_measured_fraction_max 0.992
_diffrn_reflns_theta_full 33.404
_diffrn_reflns_theta_max 33.404
_diffrn_reflns_theta_min 5.716
_diffrn_source 'sealed X-ray tube'
_diffrn_source_target Mo
_exptl_absorpt_coefficient_mu 15.533
_exptl_crystal_colour violet
_exptl_crystal_colour_primary violet
_exptl_crystal_density_diffrn 1.821
_exptl_crystal_description block
_exptl_crystal_F_000 4808
_exptl_crystal_size_max 0.1
_exptl_crystal_size_mid 0.05
_exptl_crystal_size_min 0.05
_refine_diff_density_max 1.330
_refine_diff_density_min -0.597
_refine_diff_density_rms 0.183
_refine_ls_extinction_method none
_refine_ls_goodness_of_fit_ref 1.420
_refine_ls_hydrogen_treatment mixed
_refine_ls_matrix_type full
_refine_ls_number_parameters 251
_refine_ls_number_reflns 1639
_refine_ls_number_restraints 0
_refine_ls_restrained_S_all 1.420
_refine_ls_R_factor_all 0.1990
_refine_ls_R_factor_gt 0.1503
_refine_ls_shift/su_max 0.000
_refine_ls_shift/su_mean 0.000
_refine_ls_structure_factor_coef Fsqd
_refine_ls_weighting_details 'w=1/[\s^2^(Fo^2^)+(0.2000P)^2^] where P=(Fo^2^+2Fc^2^)/3'
_refine_ls_weighting_scheme calc
_refine_ls_wR_factor_gt 0.3628
_refine_ls_wR_factor_ref 0.4129
_reflns_Friedel_coverage 0.000
_reflns_number_gt 938
_reflns_number_total 1639
_reflns_threshold_expression 'I > 2\s(I)'
_cod_data_source_file cm9b01691_si_001.cif
_cod_data_source_block muf17
_cod_database_code 4003010
_shelx_shelxl_version_number 2018/3
_shelx_space_group_comment
;
The symmetry employed for this shelxl refinement is uniquely defined
by the following loop, which should always be used as a source of
symmetry information in preference to the above space-group names.
They are only intended as comments.
;
_shelx_estimated_absorpt_t_max 0.511
_shelx_estimated_absorpt_t_min 0.306
_olex2_refinement_description
;
1. Fixed Uiso
 At 1.2 times of:
  All C(H) groups, All N(H,H) groups, All O(H) groups
 At 1.5 times of:
  All O(H,H,H,H,H,H,H,H,H,H,H,H,H,H,H,H,H,H) groups
2. Others
 Fixed Sof: O95(0.5) O96(0.5) H96A(0.5) H96B(0.5) H95A(0.5) H95B(0.5)
 Fixed X: H47(0.621282) H53(0.33298) H96A(0.608041) H96B(0.60217)
 H60A(0.55746) H60B(0.536069) H94A(0.33298) H94B(0.322701) H93A(0.237459)
 H93B(0.247769) H90A(0.280809) H90B(0.29864) H61A(0.31617) H61B(0.298241)
 H91A(0.41169) H91B(0.430069) H92A(0.516069) H92B(0.487169) H95A(0.55704)
 H95B(0.54842)
 Fixed Y: H47(0.66606) H53(0.59796) H96A(0.76147) H96B(0.85452) H60A(0.89656)
 H60B(0.834049) H94A(0.058081) H94B(0.08573) H93A(0.27811) H93B(0.35758)
 H90A(0.205449) H90B(0.10001) H61A(0.45592) H61B(0.459169) H91A(0.16985)
 H91B(0.143221) H92A(0.04438) H92B(0.09075) H95A(0.82347) H95B(0.86097)
 Fixed Z: H47(0.414929) H53(0.14406) H96A(0.162201) H96B(0.123881)
 H60A(0.35009) H60B(0.308161) H94A(-0.086551) H94B(-0.0283) H93A(0.144429)
 H93B(0.11482) H90A(0.075609) H90B(0.07181) H61A(0.03885) H61B(0.09075)
 H91A(0.171741) H91B(0.228221) H92A(0.14475) H92B(0.10931) H95A(0.15789)
 H95B(0.21561)
3.a Secondary CH2 refined with riding coordinates:
 N6(H6A,H6B), N7(H7A,H7B), N8(H8A,H8B), N9(H9A,H9B)
3.b Aromatic/amide H refined with riding coordinates:
 C15(H15), C12(H12), C13(H13), C22(H22), C20(H20), C25(H25), C33(H33),
 C28(H28), C30(H30), C37(H37), C42(H42), C40(H40)
3.c Fitted hexagon refined as free rotating group:
 C15(C16,C12,C11,C13,C14), C22(C21,C20,C19,C25,C23), C31(C33,C27,C28,C29,C30),
 C37(C36,C42,C41,C40,C38)
;
_olex2_diffrn_ambient_temperature_device 292.15
_olex2_submission_original_sample_id MUF-17
_olex2_submission_special_instructions 'No special instructions were received'

loop_
_space_group_symop_operation_xyz
'x, y, z'
'-x, y, -z+1/2'
'x+1/2, y+1/2, z'
'-x+1/2, y+1/2, -z+1/2'
'-x, -y, -z'
'x, -y, z-1/2'
'-x+1/2, -y+1/2, -z'
'x+1/2, -y+1/2, z-1/2'

loop_
_atom_site_label
_atom_site_type_symbol
_atom_site_fract_x
_atom_site_fract_y
_atom_site_fract_z
_atom_site_U_iso_or_equiv
_atom_site_adp_type
_atom_site_occupancy
_atom_site_site_symmetry_order
_atom_site_calc_flag
_atom_site_refinement_flags_posn
_atom_site_refinement_flags_occupancy
Co1 Co 0.4287(2) 0.7525(6) 0.0055(4) 0.103(4) Uani 1 1 d . .
Co2 Co 0.3725(2) 0.4367(6) 0.1296(4) 0.102(4) Uani 1 1 d . .
Co3 Co 0.32595(19) 0.5729(6) 0.2374(4) 0.091(4) Uani 1 1 d . .
Co4 Co 0.59843(19) 0.7186(6) 0.3226(4) 0.102(4) Uani 1 1 d . .
Co5 Co 0.6400(2) 0.8841(7) 0.4366(5) 0.122(5) Uani 1 1 d . .
O47 O 0.6051(7) 0.750(2) 0.4204(12) 0.078(10) Uiso 1 1 d . .
H47 H 0.621282 0.666060 0.414929 0.093 Uiso 1 1 d R .
O53 O 0.3554(8) 0.590(2) 0.1606(13) 0.095(11) Uiso 1 1 d . .
H53 H 0.332980 0.597960 0.144060 0.113 Uiso 1 1 d R .
O11 O 0.4291(9) -0.064(4) 0.0011(15) 0.117(13) Uiso 1 1 d . .
O12 O 0.3905(9) 0.036(3) 0.0590(14) 0.098(12) Uiso 1 1 d . .
O25 O 0.3563(8) 0.296(3) 0.1774(13) 0.080(10) Uiso 1 1 d . .
O26 O 0.3155(8) 0.397(3) 0.2289(13) 0.096(12) Uiso 1 1 d . .
O43 O 0.8105(9) 0.569(3) 0.5911(14) 0.105(12) Uiso 1 1 d . .
O44 O 0.8034(9) 0.765(3) 0.5841(15) 0.120(14) Uiso 1 1 d . .
O45 O 0.6215(9) 0.725(2) 0.5499(12) 0.080(10) Uiso 1 1 d . .
O46 O 0.6618(9) 0.856(3) 0.5217(17) 0.115(13) Uiso 1 1 d . .
O49 O 0.5839(8) 0.669(3) 0.2319(14) 0.093(11) Uiso 1 1 d . .
O50 O 0.6223(8) 0.525(2) 0.2160(12) 0.073(10) Uiso 1 1 d . .
O51 O 0.4465(8) 0.609(3) 0.1568(13) 0.095(12) Uiso 1 1 d . .
O52 O 0.4283(9) 0.419(3) 0.1600(13) 0.098(11) Uiso 1 1 d . .
O57 O 0.3896(9) 0.493(3) 0.0456(14) 0.093(11) Uiso 1 1 d . .
O58 O 0.4395(9) 0.580(3) 0.0005(15) 0.124(13) Uiso 1 1 d . .
O60 O 0.5587(9) 0.861(3) 0.3150(15) 0.131(13) Uiso 1 1 d . .
O61 O 0.3153(8) 0.419(3) 0.0742(14) 0.114(12) Uiso 1 1 d . .
O63 O 0.3633(10) -0.141(3) 0.1954(15) 0.107(12) Uiso 1 1 d . .
O64 O 0.3209(9) -0.244(3) 0.2442(14) 0.112(13) Uiso 1 1 d . .
N6 N 0.2318(8) 0.072(3) 0.3186(15) 0.089(13) Uiso 1 1 d . .
H6A H 0.232356 0.135299 0.343505 0.107 Uiso 1 1 calc R .
H6B H 0.232682 0.007394 0.342162 0.107 Uiso 1 1 calc R .
N7 N 0.5210(9) 0.237(3) -0.0631(15) 0.092(14) Uiso 1 1 d . .
H7A H 0.522727 0.290436 -0.092637 0.110 Uiso 1 1 calc R .
H7B H 0.520719 0.164996 -0.080855 0.110 Uiso 1 1 calc R .
N8 N 0.5469(9) 0.226(3) 0.0868(14) 0.088(13) Uiso 1 1 d . .
H8A H 0.525991 0.181964 0.080683 0.105 Uiso 1 1 calc R .
H8B H 0.563271 0.182228 0.110061 0.105 Uiso 1 1 calc R .
N9 N 0.6929(9) 0.408(3) 0.6739(15) 0.093(14) Uiso 1 1 d . .
H9A H 0.713512 0.362774 0.677739 0.111 Uiso 1 1 calc R .
H9B H 0.675369 0.366095 0.652337 0.111 Uiso 1 1 calc R .
C10 C 0.4172(16) 0.027(5) 0.024(3) 0.098(19) Uiso 1 1 d . .
C15 C 0.4680(10) 0.362(2) -0.0229(13) 0.072(15) Uiso 1 1 d . .
H15 H 0.479273 0.433311 -0.033450 0.087 Uiso 1 1 calc R .
C16 C 0.4350(10) 0.364(2) 0.0075(13) 0.091(17) Uiso 1 1 d G .
C12 C 0.4181(7) 0.257(3) 0.0232(12) 0.097(18) Uiso 1 1 d G .
H12 H 0.396021 0.258476 0.043635 0.117 Uiso 1 1 calc R .
C11 C 0.4342(9) 0.149(2) 0.0085(13) 0.080(16) Uiso 1 1 d G .
C13 C 0.4672(9) 0.147(2) -0.0220(13) 0.075(16) Uiso 1 1 d G .
H13 H 0.477913 0.074185 -0.031875 0.090 Uiso 1 1 calc R .
C14 C 0.4841(7) 0.253(3) -0.0377(13) 0.14(2) Uiso 1 1 d G .
C17 C 0.4206(15) 0.485(4) 0.017(2) 0.080(17) Uiso 1 1 d . .
C18 C 0.3360(15) -0.149(5) 0.228(2) 0.078(17) Uiso 1 1 d . .
C22 C 0.2824(10) 0.184(2) 0.2671(14) 0.094(17) Uiso 1 1 d . .
H22 H 0.270755 0.254622 0.276973 0.113 Uiso 1 1 calc R .
C21 C 0.2676(7) 0.075(3) 0.2847(12) 0.115(19) Uiso 1 1 d G .
C20 C 0.2851(9) -0.031(2) 0.2699(13) 0.066(15) Uiso 1 1 d G .
H20 H 0.275190 -0.104178 0.281654 0.079 Uiso 1 1 calc R .
C19 C 0.3173(9) -0.029(2) 0.2376(13) 0.083(17) Uiso 1 1 d G .
C25 C 0.3321(7) 0.080(3) 0.2200(12) 0.101(18) Uiso 1 1 d G .
H25 H 0.353692 0.081187 0.198346 0.121 Uiso 1 1 calc R .
C23 C 0.3147(10) 0.186(2) 0.2348(14) 0.076(16) Uiso 1 1 d G .
C24 C 0.3305(15) 0.296(5) 0.212(2) 0.086(17) Uiso 1 1 d . .
C26 C 0.4527(18) 0.507(7) 0.159(3) 0.14(2) Uiso 1 1 d . .
C31 C 0.5582(9) 0.494(3) 0.1815(13) 0.13(2) Uiso 1 1 d . .
C33 C 0.5208(11) 0.530(2) 0.1839(13) 0.090(17) Uiso 1 1 d G .
H33 H 0.515186 0.599665 0.204828 0.109 Uiso 1 1 calc R .
C27 C 0.4919(7) 0.463(3) 0.1549(14) 0.074(15) Uiso 1 1 d G .
C28 C 0.5003(10) 0.359(3) 0.1235(14) 0.13(2) Uiso 1 1 d G .
H28 H 0.481003 0.314176 0.104144 0.159 Uiso 1 1 calc R .
C29 C 0.5377(12) 0.323(2) 0.1212(14) 0.12(2) Uiso 1 1 d G .
C30 C 0.5666(7) 0.391(3) 0.1502(15) 0.096(18) Uiso 1 1 d G .
H30 H 0.591603 0.366886 0.148650 0.03(8) Uiso 1 1 calc R .
C34 C 0.5886(15) 0.568(5) 0.209(2) 0.095(19) Uiso 1 1 d . .
C35 C 0.6565(18) 0.774(6) 0.554(3) 0.13(2) Uiso 1 1 d . .
C37 C 0.7217(12) 0.716(2) 0.5788(12) 0.082(16) Uiso 1 1 d . .
H37 H 0.728365 0.786137 0.559450 0.098 Uiso 1 1 calc R .
C36 C 0.6840(9) 0.693(3) 0.5873(14) 0.13(2) Uiso 1 1 d G .
C42 C 0.6741(7) 0.588(4) 0.6162(15) 0.113(19) Uiso 1 1 d G .
H42 H 0.648853 0.572008 0.621909 0.135 Uiso 1 1 calc R .
C41 C 0.7018(11) 0.506(2) 0.6365(12) 0.095(18) Uiso 1 1 d G .
C40 C 0.7395(9) 0.530(3) 0.6279(13) 0.094(17) Uiso 1 1 d G .
H40 H 0.758116 0.475499 0.641512 0.113 Uiso 1 1 calc R .
C38 C 0.7495(7) 0.635(3) 0.5991(13) 0.080(16) Uiso 1 1 d G .
C39 C 0.7914(15) 0.663(6) 0.596(2) 0.11(2) Uiso 1 1 d . .
O90 O 0.2985(10) 0.172(4) 0.0560(18) 0.172(16) Uiso 1 1 d . .
O91 O 0.4322(11) 0.136(4) 0.1890(19) 0.196(18) Uiso 1 1 d . .
O92 O 0.4948(15) 0.023(5) 0.129(3) 0.29(3) Uiso 1 1 d . .
O93 O 0.2428(15) 0.279(5) 0.112(3) 0.28(3) Uiso 1 1 d . .
O94 O 0.3150(17) 0.097(5) -0.067(3) 0.32(3) Uiso 1 1 d . .
O95 O 0.541(2) 0.869(7) 0.178(4) 0.18(3) Uiso 0.5 1 d . P
O96 O 0.618(3) 0.800(8) 0.132(4) 0.23(4) Uiso 0.5 1 d . P
H96A H 0.608041 0.761470 0.162201 0.350 Uiso 0.5 1 d R P
H96B H 0.602170 0.854520 0.123881 0.350 Uiso 0.5 1 d R P
H60A H 0.557460 0.896560 0.350090 0.350 Uiso 1 1 d R .
H60B H 0.536069 0.834049 0.308161 0.350 Uiso 1 1 d R .
H94A H 0.332980 0.058081 -0.086551 0.350 Uiso 1 1 d R .
H94B H 0.322701 0.085730 -0.028300 0.350 Uiso 1 1 d R .
H93A H 0.237459 0.278110 0.144429 0.350 Uiso 1 1 d R .
H93B H 0.247769 0.357580 0.114820 0.350 Uiso 1 1 d R .
H90A H 0.280809 0.205449 0.075609 0.350 Uiso 1 1 d R .
H90B H 0.298640 0.100010 0.071810 0.350 Uiso 1 1 d R .
H61A H 0.316170 0.455920 0.038850 0.350 Uiso 1 1 d R .
H61B H 0.298241 0.459169 0.090750 0.350 Uiso 1 1 d R .
H91A H 0.411690 0.169850 0.171741 0.350 Uiso 1 1 d R .
H91B H 0.430069 0.143221 0.228221 0.350 Uiso 1 1 d R .
H92A H 0.516069 0.044380 0.144750 0.350 Uiso 1 1 d R .
H92B H 0.487169 0.090750 0.109310 0.350 Uiso 1 1 d R .
H95A H 0.557040 0.823470 0.157890 0.350 Uiso 0.5 1 d R P
H95B H 0.548420 0.860970 0.215610 0.350 Uiso 0.5 1 d R P

loop_
_atom_site_aniso_label
_atom_site_aniso_U_11
_atom_site_aniso_U_22
_atom_site_aniso_U_33
_atom_site_aniso_U_23
_atom_site_aniso_U_13
_atom_site_aniso_U_12
Co1 0.071(7) 0.052(8) 0.192(10) -0.001(6) 0.045(7) 0.005(5)
Co2 0.075(7) 0.057(7) 0.181(10) 0.012(6) 0.052(6) 0.007(5)
Co3 0.060(6) 0.048(7) 0.170(9) 0.010(6) 0.036(6) -0.009(5)
Co4 0.060(7) 0.047(7) 0.207(11) 0.016(6) 0.055(6) 0.010(5)
Co5 0.080(7) 0.065(8) 0.227(13) 0.002(7) 0.062(7) -0.011(6)

loop_
_atom_type_symbol
_atom_type_description
_atom_type_scat_dispersion_real
_atom_type_scat_dispersion_imag
_atom_type_scat_source
C C 0.0181 0.0091 'International Tables Vol C Tables 4.2.6.8 and 6.1.1.4'
H H 0.0000 0.0000 'International Tables Vol C Tables 4.2.6.8 and 6.1.1.4'
Co Co -2.3653 3.6143 'International Tables Vol C Tables 4.2.6.8 and 6.1.1.4'
N N 0.0311 0.0180 'International Tables Vol C Tables 4.2.6.8 and 6.1.1.4'
O O 0.0492 0.0322 'International Tables Vol C Tables 4.2.6.8 and 6.1.1.4'

loop_
_geom_angle_atom_site_label_1
_geom_angle_atom_site_label_2
_geom_angle_atom_site_label_3
_geom_angle
_geom_angle_site_symmetry_1
_geom_angle_site_symmetry_3
O47 Co1 O45 86.3(10) 2_655 2_655
O47 Co1 N7 92.6(12) 2_655 5_665
O47 Co1 N8 166.4(12) 2_655 5_665
O11 Co1 O47 93.2(12) 1_565 2_655
O11 Co1 O45 97.1(12) 1_565 2_655
O11 Co1 N7 87.9(13) 1_565 5_665
O11 Co1 N8 81.2(13) 1_565 5_665
O45 Co1 N7 174.9(12) 2_655 5_665
O45 Co1 N8 82.1(12) 2_655 5_665
O58 Co1 O47 98.9(13) . 2_655
O58 Co1 O11 166.7(14) . 1_565
O58 Co1 O45 89.2(12) . 2_655
O58 Co1 N7 86.1(13) . 5_665
O58 Co1 N8 88.1(13) . 5_665
N7 Co1 N8 99.5(12) 5_665 5_665
O53 Co2 O25 113.7(12) . .
O53 Co2 O52 106.7(12) . .
O53 Co2 O57 99.3(12) . .
O53 Co2 O61 88.7(11) . .
O25 Co2 O52 93.5(12) . .
O25 Co2 O57 144.7(12) . .
O25 Co2 O61 86.1(11) . .
O52 Co2 O57 88.7(12) . .
O52 Co2 O61 163.3(12) . .
O57 Co2 O61 82.1(11) . .
O53 Co3 O50 86.7(10) . 2_655
O53 Co3 O64 91.0(12) . 1_565
O53 Co3 N6 92.8(11) . 4
O53 Co3 N9 163.6(12) . 5_666
O26 Co3 O53 96.7(12) . .
O26 Co3 O50 86.9(11) . 2_655
O26 Co3 O64 164.5(13) . 1_565
O26 Co3 N6 78.3(12) . 4
O26 Co3 N9 96.6(12) . 5_666
O50 Co3 N6 165.1(11) 2_655 4
O50 Co3 N9 84.5(12) 2_655 5_666
O64 Co3 O50 107.0(11) 1_565 2_655
O64 Co3 N6 87.9(12) 1_565 4
O64 Co3 N9 78.5(13) 1_565 5_666
N9 Co3 N6 99.2(12) 5_666 4
O47 Co4 O53 85.1(10) . 2_655
O49 Co4 O47 169.7(11) . .
O49 Co4 O53 96.6(11) . 2_655
O49 Co4 O60 90.5(13) . .
O49 Co4 O63 97.9(12) . 2_665
O51 Co4 O47 84.9(11) 2_655 .
O51 Co4 O53 98.8(12) 2_655 2_655
O51 Co4 O49 84.9(11) 2_655 .
O51 Co4 O60 86.8(13) 2_655 .
O51 Co4 O63 168.5(13) 2_655 2_665
O60 Co4 O47 88.8(11) . .
O60 Co4 O53 171.4(12) . 2_655
O60 Co4 O63 82.0(12) . 2_665
O63 Co4 O47 92.2(12) 2_665 .
O63 Co4 O53 92.0(12) 2_665 2_655
O47 Co5 O12 108.5(12) . 2_665
O47 Co5 O43 135.5(13) . 7_666
O47 Co5 O46 104.1(13) . .
O43 Co5 O12 106.4(14) 7_666 2_665
O43 Co5 O46 92.2(14) 7_666 .
O46 Co5 O12 105.2(13) . 2_665
Co1 O47 Co4 138.0(14) 2_655 .
Co5 O47 Co1 104.0(12) . 2_655
Co5 O47 Co4 109.0(12) . .
Co2 O53 Co3 113.0(13) . .
Co2 O53 Co4 112.8(13) . 2_655
Co3 O53 Co4 110.1(13) . 2_655
C10 O11 Co1 144(4) . 1_545
C10 O12 Co5 113(3) . 2_645
C24 O25 Co2 125(3) . .
C24 O26 Co3 143(3) . .
C39 O43 Co5 107(4) . 7_666
C35 O45 Co1 136(4) . 2_655
C35 O46 Co5 128(4) . .
C34 O49 Co4 126(3) . .
C34 O50 Co3 137(3) . 2_655
C26 O51 Co4 136(4) . 2_655
C26 O52 Co2 123(4) . .
C17 O57 Co2 136(3) . .
C17 O58 Co1 132(3) . .
C18 O63 Co4 125(3) . 2_645
C18 O64 Co3 142(3) . 1_545
C21 N6 Co3 119(2) . 4_545
C14 N7 Co1 120(2) . 5_665
C29 N8 Co1 121(2) . 5_665
C41 N9 Co3 124(2) . 5_666
O11 C10 O12 128(5) . .
O11 C10 C11 119(5) . .
O12 C10 C11 113(5) . .
C16 C15 C14 120.0 . .
C15 C16 C12 120.0 . .
C15 C16 C17 113(4) . .
C12 C16 C17 127(4) . .
C16 C12 C11 120.0 . .
C12 C11 C10 123(4) . .
C13 C11 C10 117(4) . .
C13 C11 C12 120.0 . .
C11 C13 C14 120.0 . .
C15 C14 N7 126(3) . .
C13 C14 N7 113(3) . .
C13 C14 C15 120.0 . .
O57 C17 O58 123(5) . .
O57 C17 C16 116(5) . .
O58 C17 C16 121(5) . .
O63 C18 O64 126(5) . .
O63 C18 C19 112(5) . .
O64 C18 C19 121(5) . .
C21 C22 C23 120.0 . .
C22 C21 N6 120(3) . .
C20 C21 N6 120(3) . .
C20 C21 C22 120.0 . .
C21 C20 C19 120.0 . .
C20 C19 C18 116(4) . .
C25 C19 C18 124(4) . .
C25 C19 C20 120.0 . .
C23 C25 C19 120.0 . .
C22 C23 C24 123(4) . .
C25 C23 C22 120.0 . .
C25 C23 C24 117(4) . .
O25 C24 O26 120(5) . .
O25 C24 C23 122(5) . .
O26 C24 C23 118(5) . .
O51 C26 O52 128(6) . .
O51 C26 C27 120(6) . .
O52 C26 C27 112(6) . .
C33 C31 C30 120.0 . .
C33 C31 C34 120(4) . .
C30 C31 C34 120(4) . .
C27 C33 C31 120.0 . .
C33 C27 C26 117(4) . .
C28 C27 C26 123(4) . .
C28 C27 C33 120.0 . .
C29 C28 C27 120.0 . .
N8 C29 C28 121(3) . .
N8 C29 C30 119(3) . .
C28 C29 C30 120.0 . .
C29 C30 C31 120.0 . .
O49 C34 O50 116(5) . .
O49 C34 C31 124(5) . .
O50 C34 C31 119(5) . .
O45 C35 C36 111(6) . .
O46 C35 O45 117(6) . .
O46 C35 C36 130(6) . .
C36 C37 C38 120.0 . .
C37 C36 C35 115(4) . .
C42 C36 C35 124(4) . .
C42 C36 C37 120.0 . .
C41 C42 C36 120.0 . .
C42 C41 N9 121(3) . .
C40 C41 N9 119(3) . .
C40 C41 C42 120.0 . .
C41 C40 C38 120.0 . .
C37 C38 C39 121(4) . .
C40 C38 C37 120.0 . .
C40 C38 C39 118(4) . .
O43 C39 C38 111(5) . .
O44 C39 O43 123(5) . .
O44 C39 C38 123(5) . .

loop_
_geom_bond_atom_site_label_1
_geom_bond_atom_site_label_2
_geom_bond_distance
_geom_bond_site_symmetry_2
Co1 O47 2.09(3) 2_655
Co1 O11 2.06(4) 1_565
Co1 O45 2.10(3) 2_655
Co1 O58 1.98(4) .
Co1 N7 2.11(3) 5_665
Co1 N8 2.27(3) 5_665
Co2 O53 1.96(3) .
Co2 O25 2.00(3) .
Co2 O52 2.05(3) .
Co2 O57 2.08(3) .
Co2 O61 2.29(3) .
Co3 O53 2.06(3) .
Co3 O26 2.00(3) .
Co3 O50 2.10(3) 2_655
Co3 O64 2.06(4) 1_565
Co3 N6 2.31(3) 4
Co3 N9 2.11(3) 5_666
Co4 O47 2.17(3) .
Co4 O53 2.19(3) 2_655
Co4 O49 2.09(3) .
Co4 O51 2.09(3) 2_655
Co4 O60 2.12(3) .
Co4 O63 2.13(3) 2_665
Co5 O47 1.96(3) .
Co5 O12 2.02(3) 2_665
Co5 O43 1.97(3) 7_666
Co5 O46 1.99(4) .
O11 C10 1.22(5) .
O12 C10 1.27(5) .
O25 C24 1.24(5) .
O26 C24 1.32(5) .
O43 C39 1.26(5) .
O44 C39 1.25(5) .
O45 C35 1.35(6) .
O46 C35 1.19(6) .
O49 C34 1.25(5) .
O50 C34 1.29(5) .
O51 C26 1.17(7) .
O52 C26 1.31(6) .
O57 C17 1.31(4) .
O58 C17 1.32(5) .
O63 C18 1.25(5) .
O64 C18 1.25(5) .
N6 C21 1.52(3) .
N7 C14 1.48(3) .
N8 C29 1.38(4) .
N9 C41 1.42(3) .
C10 C11 1.54(5) .
C15 C16 1.3900 .
C15 C14 1.3900 .
C16 C12 1.3900 .
C16 C17 1.47(5) .
C12 C11 1.3900 .
C11 C13 1.3900 .
C13 C14 1.3900 .
C18 C19 1.52(5) .
C22 C21 1.3900 .
C22 C23 1.3900 .
C21 C20 1.3900 .
C20 C19 1.3900 .
C19 C25 1.3900 .
C25 C23 1.3900 .
C23 C24 1.45(5) .
C26 C27 1.48(6) .
C31 C33 1.3900 .
C31 C30 1.3900 .
C31 C34 1.45(5) .
C33 C27 1.3900 .
C27 C28 1.3900 .
C28 C29 1.3900 .
C29 C30 1.3900 .
C35 C36 1.48(6) .
C37 C36 1.3900 .
C37 C38 1.3900 .
C36 C42 1.3900 .
C42 C41 1.3900 .
C41 C40 1.3900 .
C40 C38 1.3900 .
C38 C39 1.53(5) .
